data_4312402
loop_
_publ_author_name
'Yuichi Ikuta'
'Makoto Ooidemizu'
'Yuichi Yamahata'
'Masahiro Yamada'
'Shutaro Osa'
'Naohide Matsumoto'
'Seiichiro Iijima'
'Yukinari Sunatsuki'
'Masaaki Kojima'
'Fran\,coise Dahan'
'Jean-Pierre Tuchagues'

_publ_contact_author_email naohide@aster.sci.kumamoto-u.ac.jp
_publ_contact_author_fax +81-96-342-3390
_publ_contact_author_name 'Naohide Matsumoto'
_publ_contact_author_phone +81-96-342-3390
_publ_section_title
;
 A New Family of Spin Crossover Complexes with a Tripod Ligand Containing
 Three Imidazoles: Synthesis, Characterization, and Magnetic Properties of
 [FeIIH3LMe](NO3)2.1.5H2O, [FeIIILMe].3.5H2O, [FeIIH3LMe][FeIILMe]NO3, and
 [FeIIH3LMe][FeIIILMe](NO3)2 (H3LMe=
 Tris[2-(((2-methylimidazol-4-yl)methylidene)amino)ethyl]amine)
;
_journal_name_full 'Inorganic Chemistry'
_journal_page_first 7001
_journal_page_last 7017
_journal_paper_doi 10.1021/ic034495f
_journal_volume 42
_journal_year 2003
_chemical_formula_sum 'C42 H57 Fe2 N21 O3'
_chemical_formula_weight 1015.79
_chemical_name_systematic
; 
 ? 
;
_space_group_IT_number 146
_symmetry_cell_setting trigonal
_symmetry_space_group_name_Hall 'R 3'
_symmetry_space_group_name_H-M 'R 3 :H'
_atom_sites_solution_hydrogens geom
_atom_sites_solution_primary direct
_atom_sites_solution_secondary difmap
_audit_creation_method SHELXL-97
_cell_angle_alpha 90.00
_cell_angle_beta 90.00
_cell_angle_gamma 120.00
_cell_formula_units_Z 3
_cell_length_a 11.9031(18)
_cell_length_b 11.9031(18)
_cell_length_c 27.742(3)
_cell_measurement_temperature 90(2)
_cell_volume 3404.0(8)
_computing_cell_refinement 'CRYSALISRED 169, Oxford-Diffraction, 2001'
_computing_data_collection 'CRYSALIS 169, Oxford-Diffraction, 2001'
_computing_data_reduction 'CRYSALISRED 169, Oxford-Diffraction, 2001'
_computing_molecular_graphics 'ZORTEP (Zsolnai, 1996)'
_computing_structure_refinement 'SHELXL-97 (Sheldrick, 1997)'
_computing_structure_solution 'SHELXS-97 (Sheldrick, 1990)'
_diffrn_ambient_temperature 90(2)
_diffrn_measured_fraction_theta_full 0.312
_diffrn_measured_fraction_theta_max 0.312
_diffrn_measurement_device_type 'Oxford-Diffraction Xcalibur'
_diffrn_measurement_method '\w,\f scans'
_diffrn_radiation_monochromator graphite
_diffrn_radiation_source 'fine-focus sealed tube'
_diffrn_radiation_type MoK\a
_diffrn_radiation_wavelength 0.71073
_diffrn_reflns_av_R_equivalents 0.0441
_diffrn_reflns_av_sigmaI/netI 0.0473
_diffrn_reflns_limit_h_max 16
_diffrn_reflns_limit_h_min -17
_diffrn_reflns_limit_k_max 17
_diffrn_reflns_limit_k_min -10
_diffrn_reflns_limit_l_max 39
_diffrn_reflns_limit_l_min -39
_diffrn_reflns_number 10345
_diffrn_reflns_theta_full 31.70
_diffrn_reflns_theta_max 31.70
_diffrn_reflns_theta_min 3.42
_exptl_absorpt_coefficient_mu 0.706
_exptl_absorpt_correction_type none
_exptl_crystal_colour Red
_exptl_crystal_density_diffrn 1.487
_exptl_crystal_density_method 'not measured'
_exptl_crystal_description Parallelepiped
_exptl_crystal_F_000 1596
_exptl_crystal_size_max 0.25
_exptl_crystal_size_mid 0.20
_exptl_crystal_size_min 0.15
_refine_diff_density_max 0.557
_refine_diff_density_min -0.281
_refine_diff_density_rms 0.058
_refine_ls_abs_structure_details 'Flack H D (1983), Acta Cryst. A39, 876-881'
_refine_ls_abs_structure_Flack 0.03(2)
_refine_ls_extinction_method none
_refine_ls_goodness_of_fit_ref 0.927
_refine_ls_hydrogen_treatment mixed
_refine_ls_matrix_type full
_refine_ls_number_parameters 211
_refine_ls_number_reflns 4609
_refine_ls_number_restraints 19
_refine_ls_restrained_S_all 0.928
_refine_ls_R_factor_all 0.0811
_refine_ls_R_factor_gt 0.0440
_refine_ls_shift/su_max 0.001
_refine_ls_shift/su_mean 0.000
_refine_ls_structure_factor_coef Fsqd
_refine_ls_weighting_details 'w=1/[\s^2^(Fo^2^)+(0.0495P)^2^+0.0000P] where P=(Fo^2^+2Fc^2^)/3'
_refine_ls_weighting_scheme calc
_refine_ls_wR_factor_gt 0.0914
_refine_ls_wR_factor_ref 0.1082
_reflns_number_gt 2495
_reflns_number_total 4609
_reflns_threshold_expression >2sigma(I)
_cod_data_source_file ic034495fsi20030510_090847_1.cif
_cod_data_source_block '[FeIIH3LMe][FeIILMe]NO3at90K'
_cod_depositor_comments
;
The following automatic conversions were performed:

'_symmetry_cell_setting' value 'Trigonal' changed to 'trigonal'
according to the built-in table from CIF Core dictionary named
'cif_core.dic' version 2.4.1 from
2010-06-29.

'_exptl_absorpt_correction_type' value 'None' changed to
'none' according to the built-in table from CIF Core dictionary named
'cif_core.dic' version 2.4.1 from 2010-06-29.

Automatic conversion script
Id: cif_fix_values 1646 2011-03-28 12:23:43Z adriana 

The following automatic conversions were performed:

'_refine_ls_weighting_scheme' value 'calc
w=1/[\s^2^(Fo^2^)+(0.0495P)^2^+0.0000P] where P=(Fo^2^+2Fc^2^)/3' was
changed to 'calc'. New tag '_refine_ls_weighting_details' was
created. The value of the new tag was set to
'w=1/[\s^2^(Fo^2^)+(0.0495P)^2^+0.0000P] where P=(Fo^2^+2Fc^2^)/3'.

Automatic conversion script
Id: cif_fix_values 3143 2015-03-26 13:38:13Z robertas 
;
_cod_original_sg_symbol_H-M 'R 3'
_cod_database_code 4312402

loop_
_symmetry_equiv_pos_as_xyz
'x, y, z'
'-y, x-y, z'
'-x+y, -x, z'
'x+2/3, y+1/3, z+1/3'
'-y+2/3, x-y+1/3, z+1/3'
'-x+y+2/3, -x+1/3, z+1/3'
'x+1/3, y+2/3, z+2/3'
'-y+1/3, x-y+2/3, z+2/3'
'-x+y+1/3, -x+2/3, z+2/3'

loop_
_atom_site_label
_atom_site_type_symbol
_atom_site_fract_x
_atom_site_fract_y
_atom_site_fract_z
_atom_site_U_iso_or_equiv
_atom_site_adp_type
_atom_site_occupancy
_atom_site_calc_flag
_atom_site_refinement_flags
_atom_site_disorder_assembly
_atom_site_disorder_group
Fe1 Fe 0.6667 0.3333 0.88803(2) 0.0319(2) Uani 1 d S . .
N1 N 0.6280(3) 0.1711(3) 0.92536(9) 0.0365(7) Uani 1 d . . .
N2 N 0.5155(3) 0.1952(3) 0.84763(9) 0.0311(6) Uani 1 d . . .
N3 N 0.3724(3) 0.0509(3) 0.79687(9) 0.0428(8) Uani 1 d . . .
N4 N 0.6667 0.3333 1.00935(19) 0.0380(14) Uani 1 d S . .
C1 C 0.5377(4) 0.0622(5) 0.90789(12) 0.0351(10) Uani 1 d . . .
H1 H 0.5134 -0.0186 0.9228 0.039 Uiso 1 calc R . .
C2 C 0.4766(3) 0.0712(3) 0.86466(10) 0.0325(8) Uani 1 d . . .
C3 C 0.3873(4) -0.0191(4) 0.83297(11) 0.0409(9) Uani 1 d . . .
H3 H 0.3451 -0.1109 0.8357 0.045 Uiso 1 calc R . .
C4 C 0.4479(4) 0.1749(4) 0.80656(11) 0.0350(8) Uani 1 d . . .
C5 C 0.4593(4) 0.2813(4) 0.77375(10) 0.0402(9) Uani 1 d . . .
H5A H 0.5208 0.3659 0.7876 0.044 Uiso 1 calc R . .
H5B H 0.3742 0.2744 0.7703 0.044 Uiso 1 calc R . .
H5C H 0.4904 0.2725 0.7420 0.044 Uiso 1 calc R . .
C6 C 0.6957(5) 0.1648(5) 0.96899(13) 0.0543(12) Uani 1 d . . .
H6A H 0.7904 0.2223 0.9649 0.060 Uiso 1 calc R . .
H6B H 0.6784 0.0751 0.9735 0.060 Uiso 1 calc R . .
C7 C 0.6502(4) 0.2067(4) 1.01350(11) 0.0418(9) Uani 1 d . . .
H7A H 0.5572 0.1438 1.0191 0.046 Uiso 1 calc R . .
H7B H 0.6992 0.2043 1.0419 0.046 Uiso 1 calc R . .
Fe2 Fe 0.3333 -0.3333 0.61537(2) 0.0306(2) Uani 1 d S . .
N5 N 0.4587(3) -0.1682(3) 0.57739(9) 0.0363(7) Uani 1 d . . .
N6 N 0.3206(3) -0.1928(3) 0.65585(8) 0.0296(6) Uani 1 d . . .
N7 N 0.3247(3) -0.0496(3) 0.70721(9) 0.0441(8) Uani 1 d . . .
H7 H 0.3091 -0.0169 0.7331 0.049 Uiso 1 calc R . .
N8 N 0.3333 -0.3333 0.49386(19) 0.0307(12) Uani 1 d S . .
C8 C 0.4748(4) -0.0618(4) 0.59585(13) 0.0376(10) Uani 1 d . . .
H8 H 0.5306 0.0197 0.5812 0.041 Uiso 1 calc R . .
C9 C 0.4062(3) -0.0706(4) 0.63889(10) 0.0335(8) Uani 1 d . . .
C10 C 0.4071(4) 0.0210(4) 0.67038(11) 0.0426(9) Uani 1 d . . .
H10 H 0.4545 0.1127 0.6671 0.047 Uiso 1 calc R . .
C11 C 0.2727(3) -0.1745(4) 0.69738(10) 0.0329(8) Uani 1 d . . .
C12 C 0.1802(4) -0.2784(4) 0.73036(11) 0.0381(9) Uani 1 d . . .
H12A H 0.1625 -0.2389 0.7582 0.042 Uiso 1 calc R . .
H12B H 0.2182 -0.3303 0.7414 0.042 Uiso 1 calc R . .
H12C H 0.0990 -0.3342 0.7132 0.042 Uiso 1 calc R . .
C13 C 0.5318(4) -0.1650(4) 0.53520(12) 0.0491(11) Uani 1 d . . .
H13A H 0.5655 -0.2255 0.5397 0.054 Uiso 1 calc R . .
H13B H 0.6068 -0.0765 0.5309 0.054 Uiso 1 calc R . .
C14 C 0.4443(4) -0.2045(4) 0.48991(11) 0.0391(9) Uani 1 d . . .
H14A H 0.4139 -0.1416 0.4850 0.043 Uiso 1 calc R . .
H14B H 0.4960 -0.2006 0.4613 0.043 Uiso 1 calc R . .
N9 N 0.6667 0.3333 0.5956(6) 0.049(5) Uiso 0.33 d SPD . 1
O1 O 0.7686(10) 0.4364(10) 0.5987(6) 0.127(5) Uiso 0.33 d PD A 1
N10 N 0.6667 0.3333 0.6649(5) 0.034(3) Uiso 0.33 d SPD . 2
O2 O 0.7627(18) 0.4413(13) 0.6549(9) 0.161(8) Uiso 0.33 d PD B 2
N11 N 0.6667 0.3333 0.5471(5) 0.037(4) Uiso 0.33 d SPD . 3
O3 O 0.7676(11) 0.4356(11) 0.5592(7) 0.154(6) Uiso 0.33 d PD C 3

loop_
_atom_site_aniso_label
_atom_site_aniso_U_11
_atom_site_aniso_U_22
_atom_site_aniso_U_33
_atom_site_aniso_U_23
_atom_site_aniso_U_13
_atom_site_aniso_U_12
Fe1 0.0366(4) 0.0366(4) 0.0225(4) 0.000 0.000 0.01830(18)
N1 0.0436(19) 0.053(2) 0.0287(13) -0.0120(13) -0.0056(13) 0.0360(18)
N2 0.0350(17) 0.0453(18) 0.0220(12) -0.0060(11) -0.0049(11) 0.0269(15)
N3 0.052(2) 0.050(2) 0.0241(13) -0.0050(13) -0.0035(13) 0.0240(17)
N4 0.038(2) 0.038(2) 0.037(3) 0.000 0.000 0.0192(11)
C1 0.045(2) 0.054(3) 0.0174(15) -0.0024(15) 0.0063(14) 0.033(2)
C2 0.038(2) 0.038(2) 0.0207(13) -0.0073(12) -0.0001(13) 0.0192(16)
C3 0.056(3) 0.041(2) 0.0293(15) -0.0107(14) 0.0001(15) 0.027(2)
C4 0.037(2) 0.053(2) 0.0224(14) -0.0117(14) -0.0057(13) 0.0284(19)
C5 0.043(2) 0.051(2) 0.0196(14) -0.0082(14) -0.0099(13) 0.019(2)
C6 0.070(3) 0.065(3) 0.043(2) -0.0280(19) -0.030(2) 0.045(3)
C7 0.056(3) 0.051(2) 0.0213(14) 0.0042(14) -0.0014(14) 0.029(2)
Fe2 0.0346(3) 0.0346(3) 0.0225(4) 0.000 0.000 0.01730(17)
N5 0.0244(16) 0.058(2) 0.0209(12) -0.0122(12) -0.0038(11) 0.0168(15)
N6 0.0275(15) 0.0434(18) 0.0152(11) -0.0025(10) -0.0015(9) 0.0157(14)
N7 0.051(2) 0.052(2) 0.0227(12) -0.0110(13) -0.0020(12) 0.0203(17)
N8 0.0263(19) 0.0263(19) 0.039(3) 0.000 0.000 0.0132(10)
C8 0.041(2) 0.040(2) 0.0280(18) -0.0080(16) -0.0111(15) 0.017(2)
C9 0.0345(19) 0.044(2) 0.0194(13) -0.0093(13) -0.0073(12) 0.0178(18)
C10 0.049(2) 0.041(2) 0.0261(15) -0.0112(14) -0.0060(15) 0.014(2)
C11 0.0344(19) 0.048(2) 0.0167(13) -0.0097(13) -0.0064(12) 0.0214(18)
C12 0.045(2) 0.057(3) 0.0187(14) -0.0042(14) 0.0029(13) 0.030(2)
C13 0.035(2) 0.065(3) 0.0356(19) -0.0201(17) -0.0008(15) 0.016(2)
C14 0.048(2) 0.041(2) 0.0210(14) 0.0012(13) 0.0025(14) 0.0163(19)

loop_
_atom_type_symbol
_atom_type_description
_atom_type_scat_dispersion_real
_atom_type_scat_dispersion_imag
_atom_type_scat_source
C C 0.0033 0.0016 'International Tables Vol C Tables 4.2.6.8 and 6.1.1.4'
H H 0.0000 0.0000 'International Tables Vol C Tables 4.2.6.8 and 6.1.1.4'
N N 0.0061 0.0033 'International Tables Vol C Tables 4.2.6.8 and 6.1.1.4'
O O 0.0106 0.0060 'International Tables Vol C Tables 4.2.6.8 and 6.1.1.4'
Fe Fe 0.3463 0.8444 'International Tables Vol C Tables 4.2.6.8 and 6.1.1.4'

loop_
_geom_angle_atom_site_label_1
_geom_angle_atom_site_label_2
_geom_angle_atom_site_label_3
_geom_angle
_geom_angle_site_symmetry_1
_geom_angle_site_symmetry_3
_geom_angle_publ_flag
N1 Fe1 N1 96.31(10) . 2_655 ?
N1 Fe1 N1 96.31(10) . 3_665 ?
N1 Fe1 N1 96.31(10) 2_655 3_665 ?
N1 Fe1 N2 90.88(11) . 2_655 ?
N1 Fe1 N2 80.00(12) 2_655 2_655 ?
N1 Fe1 N2 172.26(13) 3_665 2_655 ?
N1 Fe1 N2 80.00(12) . . ?
N1 Fe1 N2 172.26(12) 2_655 . ?
N1 Fe1 N2 90.88(11) 3_665 . ?
N2 Fe1 N2 93.19(11) 2_655 . ?
N1 Fe1 N2 172.26(13) . 3_665 ?
N1 Fe1 N2 90.88(11) 2_655 3_665 ?
N1 Fe1 N2 80.00(12) 3_665 3_665 ?
N2 Fe1 N2 93.19(10) 2_655 3_665 ?
N2 Fe1 N2 93.19(11) . 3_665 ?
C1 N1 C6 117.2(4) . . ?
C1 N1 Fe1 116.1(2) . . ?
C6 N1 Fe1 126.6(3) . . ?
C4 N2 C2 104.2(3) . . ?
C4 N2 Fe1 144.1(3) . . ?
C2 N2 Fe1 110.9(2) . . ?
C4 N3 C3 108.0(3) . . ?
C7 N4 C7 119.35(7) . 2_655 ?
C7 N4 C7 119.35(7) . 3_665 ?
C7 N4 C7 119.35(7) 2_655 3_665 ?
N1 C1 C2 115.9(4) . . ?
N1 C1 H1 122.0 . . ?
C2 C1 H1 122.0 . . ?
C3 C2 N2 109.1(3) . . ?
C3 C2 C1 134.0(4) . . ?
N2 C2 C1 116.8(3) . . ?
N3 C3 C2 106.0(3) . . ?
N3 C3 H3 127.0 . . ?
C2 C3 H3 127.0 . . ?
N3 C4 N2 112.7(3) . . ?
N3 C4 C5 122.8(3) . . ?
N2 C4 C5 124.4(3) . . ?
C4 C5 H5A 109.5 . . ?
C4 C5 H5B 109.5 . . ?
H5A C5 H5B 109.5 . . ?
C4 C5 H5C 109.5 . . ?
H5A C5 H5C 109.5 . . ?
H5B C5 H5C 109.5 . . ?
N1 C6 C7 110.7(3) . . ?
N1 C6 H6A 109.5 . . ?
C7 C6 H6A 109.5 . . ?
N1 C6 H6B 109.5 . . ?
C7 C6 H6B 109.5 . . ?
H6A C6 H6B 108.1 . . ?
N4 C7 C6 113.3(4) . . ?
N4 C7 H7A 108.9 . . ?
C6 C7 H7A 108.9 . . ?
N4 C7 H7B 108.9 . . ?
C6 C7 H7B 108.9 . . ?
H7A C7 H7B 107.7 . . ?
N5 Fe2 N5 96.30(10) 2_545 . ?
N5 Fe2 N5 96.30(10) 2_545 3_655 ?
N5 Fe2 N5 96.30(10) . 3_655 ?
N5 Fe2 N6 90.92(11) 2_545 . ?
N5 Fe2 N6 79.56(11) . . ?
N5 Fe2 N6 172.06(12) 3_655 . ?
N5 Fe2 N6 79.56(11) 2_545 2_545 ?
N5 Fe2 N6 172.06(12) . 2_545 ?
N5 Fe2 N6 90.92(11) 3_655 2_545 ?
N6 Fe2 N6 93.66(10) . 2_545 ?
N5 Fe2 N6 172.06(12) 2_545 3_655 ?
N5 Fe2 N6 90.92(11) . 3_655 ?
N5 Fe2 N6 79.56(11) 3_655 3_655 ?
N6 Fe2 N6 93.66(10) . 3_655 ?
N6 Fe2 N6 93.66(10) 2_545 3_655 ?
C8 N5 C13 120.2(4) . . ?
C8 N5 Fe2 114.5(3) . . ?
C13 N5 Fe2 125.2(3) . . ?
C11 N6 C9 105.7(3) . . ?
C11 N6 Fe2 142.7(3) . . ?
C9 N6 Fe2 110.6(2) . . ?
C11 N7 C10 108.9(3) . . ?
C11 N7 H7 125.6 . . ?
C10 N7 H7 125.6 . . ?
C14 N8 C14 119.43(6) 2_545 . ?
C14 N8 C14 119.43(6) 2_545 3_655 ?
C14 N8 C14 119.43(6) . 3_655 ?
N5 C8 C9 117.6(4) . . ?
N5 C8 H8 121.2 . . ?
C9 C8 H8 121.2 . . ?
N6 C9 C10 108.9(3) . . ?
N6 C9 C8 117.4(3) . . ?
C10 C9 C8 133.6(4) . . ?
N7 C10 C9 105.3(3) . . ?
N7 C10 H10 127.3 . . ?
C9 C10 H10 127.3 . . ?
N7 C11 N6 111.1(3) . . ?
N7 C11 C12 122.9(3) . . ?
N6 C11 C12 125.9(3) . . ?
C11 C12 H12A 109.5 . . ?
C11 C12 H12B 109.5 . . ?
H12A C12 H12B 109.5 . . ?
C11 C12 H12C 109.5 . . ?
H12A C12 H12C 109.5 . . ?
H12B C12 H12C 109.5 . . ?
N5 C13 C14 110.1(3) . . ?
N5 C13 H13A 109.6 . . ?
C14 C13 H13A 109.6 . . ?
N5 C13 H13B 109.6 . . ?
C14 C13 H13B 109.6 . . ?
H13A C13 H13B 108.2 . . ?
N8 C14 C13 112.4(3) . . ?
N8 C14 H14A 109.1 . . ?
C13 C14 H14A 109.1 . . ?
N8 C14 H14B 109.1 . . ?
C13 C14 H14B 109.1 . . ?
H14A C14 H14B 107.9 . . ?
O1 N9 O1 119.5(3) 3_665 . ?
O1 N9 O1 119.5(3) 3_665 2_655 ?
O1 N9 O1 119.5(3) . 2_655 ?
O2 N10 O2 115.2(9) 3_665 . ?
O2 N10 O2 115.2(10) 3_665 2_655 ?
O2 N10 O2 115.2(10) . 2_655 ?
O3 N11 O3 113.0(9) 3_665 . ?
O3 N11 O3 113.0(9) 3_665 2_655 ?
O3 N11 O3 113.0(9) . 2_655 ?

loop_
_geom_bond_atom_site_label_1
_geom_bond_atom_site_label_2
_geom_bond_distance
_geom_bond_site_symmetry_2
_geom_bond_publ_flag
Fe1 N1 2.031(3) . ?
Fe1 N1 2.031(3) 2_655 ?
Fe1 N1 2.031(3) 3_665 ?
Fe1 N2 2.059(3) 2_655 ?
Fe1 N2 2.059(3) . ?
Fe1 N2 2.059(3) 3_665 ?
N1 C1 1.295(5) . ?
N1 C6 1.476(4) . ?
N2 C4 1.345(4) . ?
N2 C2 1.391(5) . ?
N3 C4 1.316(5) . ?
N3 C3 1.370(5) . ?
N4 C7 1.424(4) . ?
N4 C7 1.424(4) 2_655 ?
N4 C7 1.424(4) 3_665 ?
C1 C2 1.434(5) . ?
C1 H1 0.9500 . ?
C2 C3 1.384(5) . ?
C3 H3 0.9500 . ?
C4 C5 1.509(5) . ?
C5 H5A 0.9800 . ?
C5 H5B 0.9800 . ?
C5 H5C 0.9800 . ?
C6 C7 1.529(5) . ?
C6 H6A 0.9900 . ?
C6 H6B 0.9900 . ?
C7 H7A 0.9900 . ?
C7 H7B 0.9900 . ?
Fe2 N5 2.065(3) 2_545 ?
Fe2 N5 2.065(3) . ?
Fe2 N5 2.065(3) 3_655 ?
Fe2 N6 2.083(3) . ?
Fe2 N6 2.083(3) 2_545 ?
Fe2 N6 2.083(3) 3_655 ?
N5 C8 1.289(5) . ?
N5 C13 1.448(4) . ?
N6 C11 1.351(4) . ?
N6 C9 1.375(5) . ?
N7 C11 1.322(5) . ?
N7 C10 1.374(5) . ?
N7 H7 0.8800 . ?
N8 C14 1.443(4) 2_545 ?
N8 C14 1.443(4) . ?
N8 C14 1.443(4) 3_655 ?
C8 C9 1.420(5) . ?
C8 H8 0.9500 . ?
C9 C10 1.393(5) . ?
C10 H10 0.9500 . ?
C11 C12 1.489(5) . ?
C12 H12A 0.9800 . ?
C12 H12B 0.9800 . ?
C12 H12C 0.9800 . ?
C13 C14 1.548(5) . ?
C13 H13A 0.9900 . ?
C13 H13B 0.9900 . ?
C14 H14A 0.9900 . ?
C14 H14B 0.9900 . ?
N9 O1 1.223(6) 3_665 ?
N9 O1 1.223(6) . ?
N9 O1 1.223(6) 2_655 ?
N10 O2 1.252(8) 3_665 ?
N10 O2 1.252(8) . ?
N10 O2 1.252(8) 2_655 ?
N11 O3 1.256(7) 3_665 ?
N11 O3 1.256(8) . ?
N11 O3 1.256(7) 2_655 ?

loop_
_geom_hbond_atom_site_label_D
_geom_hbond_atom_site_label_H
_geom_hbond_atom_site_label_A
_geom_hbond_distance_DH
_geom_hbond_distance_HA
_geom_hbond_distance_DA
_geom_hbond_angle_DHA
_geom_hbond_site_symmetry_A
N7 H7 N3 0.88 1.93 2.694(3) 143.9 .
